data_7160594
loop_
_publ_author_name
'Ku, Dohui'
'Song, Seoyoung'
'Kim, Ikyon'

_publ_section_title
;
 Regioselective double dehydrative cyclization route to construct
 polyheterocyclic skeletons consisting of
 2,3-dihydroquinazolin-4(1<i>H</i>)-ones and
 1,2-dihydropyrrolo[1,2-<i>a</i>]pyrazines.
;
_journal_issue 27
_journal_name_full 'Organic &amp; biomolecular chemistry'
_journal_page_first 6589
_journal_page_last 6602
_journal_paper_doi 10.1039/d5ob00580a
_journal_volume 23
_journal_year 2025
_chemical_formula_sum 'C20 H15 N3 O'
_chemical_formula_weight 313.35
_space_group_crystal_system triclinic
_space_group_IT_number 2
_space_group_name_Hall '-P 1'
_space_group_name_H-M_alt 'P -1'
_atom_sites_solution_hydrogens geom
_audit_update_record
;
2025-03-11 deposited with the CCDC.	2025-06-13 downloaded from the CCDC.
;
_cell_angle_alpha 68.139(2)
_cell_angle_beta 81.424(2)
_cell_angle_gamma 86.433(2)
_cell_formula_units_Z 2
_cell_length_a 8.3010(5)
_cell_length_b 9.0115(5)
_cell_length_c 11.8908(6)
_cell_measurement_reflns_used 9433
_cell_measurement_temperature 296.(2)
_cell_measurement_theta_max 25.9616
_cell_measurement_theta_min 2.4808
_cell_volume 816.27(8)
_computing_cell_refinement 'SAINT V8.40A (Bruker Nano, Inc., 2019)'
_computing_data_reduction 'SAINT V8.40A (Bruker Nano, Inc., 2019)'
_computing_structure_refinement 'SHELXL-2017/1 (Sheldrick, 2017)'
_computing_structure_solution 'SHELXT 2014/5 (Sheldrick, 2014)'
_diffrn_ambient_temperature 296.(2)
_diffrn_detector_area_resol_mean 8.3333
_diffrn_measured_fraction_theta_full 0.992
_diffrn_measured_fraction_theta_max 0.992
_diffrn_measurement_device_type 'Bruker APEX-II CCD'
_diffrn_radiation_type MoK\a
_diffrn_radiation_wavelength 0.71073
_diffrn_reflns_av_R_equivalents 0.0408
_diffrn_reflns_av_unetI/netI 0.0204
_diffrn_reflns_limit_h_max 10
_diffrn_reflns_limit_h_min -10
_diffrn_reflns_limit_k_max 11
_diffrn_reflns_limit_k_min -11
_diffrn_reflns_limit_l_max 14
_diffrn_reflns_limit_l_min -14
_diffrn_reflns_number 31706
_diffrn_reflns_theta_full 26.02
_diffrn_reflns_theta_max 26.02
_diffrn_reflns_theta_min 2.44
_exptl_absorpt_coefficient_mu 0.081
_exptl_absorpt_correction_T_max 0.98
_exptl_absorpt_correction_T_min 0.77
_exptl_absorpt_correction_type multi-scan
_exptl_absorpt_process_details
;
SADABS-2016/2 - Bruker AXS area detector scaling and absorption correction
;
_exptl_crystal_colour 'clear yellow'
_exptl_crystal_density_diffrn 1.275
_exptl_crystal_density_method 'not measured'
_exptl_crystal_description Block
_exptl_crystal_F_000 328
_exptl_crystal_size_max 0.380
_exptl_crystal_size_mid 0.300
_exptl_crystal_size_min 0.220
_refine_diff_density_max 0.193
_refine_diff_density_min -0.234
_refine_ls_extinction_method none
_refine_ls_goodness_of_fit_ref 1.083
_refine_ls_hydrogen_treatment constr
_refine_ls_matrix_type full
_refine_ls_number_parameters 217
_refine_ls_number_reflns 3189
_refine_ls_number_restraints 0
_refine_ls_restrained_S_all 1.083
_refine_ls_R_factor_all 0.0523
_refine_ls_R_factor_gt 0.0421
_refine_ls_shift/su_max 0.000
_refine_ls_shift/su_mean 0.000
_refine_ls_structure_factor_coef Fsqd
_refine_ls_weighting_details 'w=1/[\s^2^(Fo^2^)+(0.0581P)^2^+0.1731P] where P=(Fo^2^+2Fc^2^)/3'
_refine_ls_weighting_scheme calc
_refine_ls_wR_factor_gt 0.1086
_refine_ls_wR_factor_ref 0.1193
_reflns_number_gt 2622
_reflns_number_total 3189
_reflns_threshold_expression 'I > 2\s(I)'
_cod_data_source_file d5ob00580a2.cif
_cod_data_source_block KDH25
_cod_depositor_comments
;
The following automatic conversions were performed:

data item '_exptl_absorpt_correction_type' value 'Multi-Scan' was
changed to 'multi-scan' in accordance with the
/home/data/users/saulius/crontab/automatic-downloads/rss-feeds/RSC/lib/dictionaries/cif_core.dic
dictionary named 'cif_core.dic' version 2.4.2 last updated on
2011-04-26.

Automatic conversion script
Id: cif_fix_values 8170 2020-07-09 18:12:32Z antanas 

 Adding full bibliography for 7160593--7160594.cif.
;
_cod_database_code 7160594

loop_
_space_group_symop_operation_xyz
'x, y, z'
'-x, -y, -z'

loop_
_atom_site_type_symbol
_atom_site_label
_atom_site_fract_x
_atom_site_fract_y
_atom_site_fract_z
_atom_site_U_iso_or_equiv
_atom_site_adp_type
_atom_site_calc_flag
_atom_site_refinement_flags_adp
_atom_site_refinement_flags_occupancy
_atom_site_refinement_flags_posn
_atom_site_occupancy
_atom_site_disorder_assembly
_atom_site_disorder_group
O O1 0.17313(14) -0.11055(12) 0.56018(11) 0.0559(3) Uani d . . . 1 . .
N N2 0.16889(13) 0.21817(12) 0.71864(10) 0.0369(3) Uani d . . . 1 . .
N N1 0.07282(14) 0.11844(13) 0.57983(11) 0.0446(3) Uani d . . . 1 . .
H H1 -0.015449 0.109451 0.553184 0.054 Uiso calc U . R 1 . .
N N3 0.24660(14) 0.50626(13) 0.53552(10) 0.0403(3) Uani d . . . 1 . .
C C7 0.30063(16) 0.11009(15) 0.73038(12) 0.0364(3) Uani d . . . 1 . .
C C9 0.19548(16) 0.38586(16) 0.50440(13) 0.0395(3) Uani d . . . 1 . .
C C8 0.09497(16) 0.26002(15) 0.60559(13) 0.0387(3) Uani d . . . 1 . .
H H8 -0.012993 0.306134 0.618716 0.046 Uiso calc U . R 1 . .
C C14 0.18566(16) 0.35747(15) 0.74818(12) 0.0379(3) Uani d . . . 1 . .
C C2 0.31356(17) 0.00579(16) 0.66655(13) 0.0406(3) Uani d . . . 1 . .
C C1 0.18388(17) 0.00100(15) 0.59570(13) 0.0409(3) Uani d . . . 1 . .
C C15 0.15373(17) 0.33630(16) 0.87844(13) 0.0424(3) Uani d . . . 1 . .
C C13 0.22130(17) 0.49696(16) 0.65706(13) 0.0406(3) Uani d . . . 1 . .
H H13 0.229396 0.588546 0.674314 0.049 Uiso calc U . R 1 . .
C C6 0.41514(18) 0.09800(18) 0.80794(13) 0.0461(3) Uani d . . . 1 . .
H H6 0.406818 0.163859 0.853006 0.055 Uiso calc U . R 1 . .
C C12 0.32831(19) 0.61910(18) 0.43372(14) 0.0496(4) Uani d . . . 1 . .
H H12 0.374918 0.712144 0.430339 0.06 Uiso calc U . R 1 . .
C C10 0.2444(2) 0.42242(19) 0.38325(14) 0.0513(4) Uani d . . . 1 . .
H H10 0.226265 0.362254 0.337605 0.062 Uiso calc U . R 1 . .
C C20 0.2257(2) 0.43305(19) 0.92437(15) 0.0529(4) Uani d . . . 1 . .
H H20 0.299255 0.511294 0.872891 0.063 Uiso calc U . R 1 . .
C C11 0.3285(2) 0.5699(2) 0.33918(15) 0.0573(4) Uani d . . . 1 . .
H H11 0.375673 0.623483 0.259007 0.069 Uiso calc U . R 1 . .
C C16 0.0484(2) 0.2184(2) 0.95880(15) 0.0576(4) Uani d . . . 1 . .
H H16 -0.000077 0.15126 0.930432 0.069 Uiso calc U . R 1 . .
C C3 0.4421(2) -0.1021(2) 0.67704(16) 0.0592(4) Uani d . . . 1 . .
H H3 0.451083 -0.16961 0.633264 0.071 Uiso calc U . R 1 . .
C C19 0.1882(2) 0.4132(2) 1.04698(17) 0.0630(5) Uani d . . . 1 . .
H H19 0.23541 0.479665 1.076717 0.076 Uiso calc U . R 1 . .
C C5 0.5405(2) -0.0114(2) 0.81785(17) 0.0648(5) Uani d . . . 1 . .
H H5 0.616241 -0.019067 0.870098 0.078 Uiso calc U . R 1 . .
C C18 0.0830(2) 0.2973(2) 1.12394(16) 0.0661(5) Uani d . . . 1 . .
H H18 0.057945 0.284982 1.205786 0.079 Uiso calc U . R 1 . .
C C17 0.0145(3) 0.1995(2) 1.08054(17) 0.0704(5) Uani d . . . 1 . .
H H17 -0.055745 0.119097 1.133487 0.084 Uiso calc U . R 1 . .
C C4 0.5558(2) -0.1100(2) 0.7515(2) 0.0761(6) Uani d . . . 1 . .
H H4 0.642946 -0.181364 0.757292 0.091 Uiso calc U . R 1 . .

loop_
_atom_site_aniso_label
_atom_site_aniso_U_11
_atom_site_aniso_U_22
_atom_site_aniso_U_33
_atom_site_aniso_U_12
_atom_site_aniso_U_13
_atom_site_aniso_U_23
O1 0.0701(7) 0.0429(6) 0.0721(7) 0.0113(5) -0.0265(6) -0.0366(5)
N2 0.0413(6) 0.0319(5) 0.0433(6) 0.0052(4) -0.0100(5) -0.0198(5)
N1 0.0457(6) 0.0381(6) 0.0617(8) 0.0051(5) -0.0201(6) -0.0276(6)
N3 0.0458(6) 0.0360(6) 0.0428(6) 0.0003(5) -0.0075(5) -0.0181(5)
C7 0.0399(7) 0.0318(6) 0.0376(7) 0.0016(5) -0.0043(5) -0.0137(5)
C9 0.0422(7) 0.0365(7) 0.0468(8) 0.0088(5) -0.0135(6) -0.0217(6)
C8 0.0393(7) 0.0345(7) 0.0505(8) 0.0071(5) -0.0140(6) -0.0230(6)
C14 0.0405(7) 0.0341(7) 0.0457(7) 0.0055(5) -0.0093(6) -0.0217(6)
C2 0.0463(7) 0.0352(7) 0.0441(7) 0.0061(6) -0.0091(6) -0.0188(6)
C1 0.0494(8) 0.0330(7) 0.0450(8) 0.0024(6) -0.0085(6) -0.0194(6)
C15 0.0488(8) 0.0387(7) 0.0455(8) 0.0110(6) -0.0106(6) -0.0223(6)
C13 0.0471(7) 0.0357(7) 0.0465(8) 0.0024(6) -0.0095(6) -0.0230(6)
C6 0.0510(8) 0.0459(8) 0.0480(8) 0.0081(6) -0.0150(6) -0.0233(6)
C12 0.0513(8) 0.0446(8) 0.0508(9) -0.0061(6) -0.0036(7) -0.0154(7)
C10 0.0602(9) 0.0539(9) 0.0482(8) 0.0082(7) -0.0107(7) -0.0286(7)
C20 0.0612(9) 0.0525(9) 0.0537(9) 0.0069(7) -0.0182(7) -0.0267(7)
C11 0.0615(10) 0.0623(10) 0.0461(9) -0.0014(8) 0.0009(7) -0.0204(8)
C16 0.0696(10) 0.0529(9) 0.0533(9) -0.0043(8) 0.0014(8) -0.0261(8)
C3 0.0653(10) 0.0569(10) 0.0714(11) 0.0239(8) -0.0231(8) -0.0403(9)
C19 0.0742(11) 0.0721(11) 0.0628(11) 0.0216(9) -0.0327(9) -0.0426(9)
C5 0.0648(10) 0.0719(11) 0.0727(11) 0.0248(9) -0.0365(9) -0.0376(9)
C18 0.0731(11) 0.0828(13) 0.0463(9) 0.0216(10) -0.0123(8) -0.0302(9)
C17 0.0813(13) 0.0755(12) 0.0507(10) -0.0030(10) 0.0071(9) -0.0248(9)
C4 0.0724(12) 0.0816(13) 0.0969(14) 0.0460(10) -0.0413(11) -0.0549(12)

loop_
_atom_type_symbol
_atom_type_description
_atom_type_scat_dispersion_real
_atom_type_scat_dispersion_imag
_atom_type_scat_source
C C 0.0033 0.0016 'International Tables Vol C Tables 4.2.6.8 and 6.1.1.4'
H H 0.0000 0.0000 'International Tables Vol C Tables 4.2.6.8 and 6.1.1.4'
N N 0.0061 0.0033 'International Tables Vol C Tables 4.2.6.8 and 6.1.1.4'
O O 0.0106 0.0060 'International Tables Vol C Tables 4.2.6.8 and 6.1.1.4'

loop_
_geom_angle_atom_site_label_1
_geom_angle_atom_site_label_2
_geom_angle_atom_site_label_3
_geom_angle_site_symmetry_1
_geom_angle_site_symmetry_3
_geom_angle
_geom_angle_publ_flag
C7 N2 C14 . . 117.81(10) ?
C7 N2 C8 . . 115.42(10) ?
C14 N2 C8 . . 111.20(10) ?
C1 N1 C8 . . 122.73(11) ?
C1 N1 H1 . . 118.6 ?
C8 N1 H1 . . 118.6 ?
C12 N3 C9 . . 109.40(12) ?
C12 N3 C13 . . 129.59(12) ?
C9 N3 C13 . . 120.90(12) ?
C6 C7 C2 . . 118.67(12) ?
C6 C7 N2 . . 122.06(12) ?
C2 C7 N2 . . 119.20(12) ?
C10 C9 N3 . . 107.86(13) ?
C10 C9 C8 . . 137.10(13) ?
N3 C9 C8 . . 114.87(12) ?
N1 C8 N2 . . 110.59(10) ?
N1 C8 C9 . . 113.84(11) ?
N2 C8 C9 . . 109.00(10) ?
N1 C8 H8 . . 107.7 ?
N2 C8 H8 . . 107.7 ?
C9 C8 H8 . . 107.7 ?
C13 C14 N2 . . 118.67(12) ?
C13 C14 C15 . . 124.33(12) ?
N2 C14 C15 . . 116.92(11) ?
C3 C2 C7 . . 120.22(13) ?
C3 C2 C1 . . 119.32(13) ?
C7 C2 C1 . . 120.29(12) ?
O1 C1 N1 . . 122.30(13) ?
O1 C1 C2 . . 121.85(12) ?
N1 C1 C2 . . 115.69(11) ?
C16 C15 C20 . . 118.07(14) ?
C16 C15 C14 . . 120.09(13) ?
C20 C15 C14 . . 121.84(14) ?
C14 C13 N3 . . 120.35(12) ?
C14 C13 H13 . . 119.8 ?
N3 C13 H13 . . 119.8 ?
C5 C6 C7 . . 119.96(14) ?
C5 C6 H6 . . 120.0 ?
C7 C6 H6 . . 120.0 ?
C11 C12 N3 . . 107.30(14) ?
C11 C12 H12 . . 126.4 ?
N3 C12 H12 . . 126.4 ?
C9 C10 C11 . . 107.08(13) ?
C9 C10 H10 . . 126.5 ?
C11 C10 H10 . . 126.5 ?
C15 C20 C19 . . 120.22(16) ?
C15 C20 H20 . . 119.9 ?
C19 C20 H20 . . 119.9 ?
C12 C11 C10 . . 108.37(14) ?
C12 C11 H11 . . 125.8 ?
C10 C11 H11 . . 125.8 ?
C17 C16 C15 . . 120.73(16) ?
C17 C16 H16 . . 119.6 ?
C15 C16 H16 . . 119.6 ?
C4 C3 C2 . . 120.40(15) ?
C4 C3 H3 . . 119.8 ?
C2 C3 H3 . . 119.8 ?
C18 C19 C20 . . 120.54(16) ?
C18 C19 H19 . . 119.7 ?
C20 C19 H19 . . 119.7 ?
C6 C5 C4 . . 121.08(15) ?
C6 C5 H5 . . 119.5 ?
C4 C5 H5 . . 119.5 ?
C17 C18 C19 . . 119.74(16) ?
C17 C18 H18 . . 120.1 ?
C19 C18 H18 . . 120.1 ?
C18 C17 C16 . . 120.68(18) ?
C18 C17 H17 . . 119.7 ?
C16 C17 H17 . . 119.7 ?
C3 C4 C5 . . 119.61(15) ?
C3 C4 H4 . . 120.2 ?
C5 C4 H4 . . 120.2 ?

loop_
_geom_bond_atom_site_label_1
_geom_bond_atom_site_label_2
_geom_bond_site_symmetry_2
_geom_bond_distance
_geom_bond_publ_flag
O1 C1 . 1.2391(16) ?
N2 C7 . 1.4056(16) ?
N2 C14 . 1.4433(16) ?
N2 C8 . 1.4715(17) ?
N1 C1 . 1.3369(17) ?
N1 C8 . 1.4465(16) ?
N1 H1 . 0.86 ?
N3 C12 . 1.3724(19) ?
N3 C9 . 1.3774(17) ?
N3 C13 . 1.4005(17) ?
C7 C6 . 1.3928(19) ?
C7 C2 . 1.4019(18) ?
C9 C10 . 1.355(2) ?
C9 C8 . 1.494(2) ?
C8 H8 . 0.98 ?
C14 C13 . 1.3334(19) ?
C14 C15 . 1.4728(19) ?
C2 C3 . 1.385(2) ?
C2 C1 . 1.474(2) ?
C15 C16 . 1.384(2) ?
C15 C20 . 1.390(2) ?
C13 H13 . 0.93 ?
C6 C5 . 1.375(2) ?
C6 H6 . 0.93 ?
C12 C11 . 1.353(2) ?
C12 H12 . 0.93 ?
C10 C11 . 1.420(2) ?
C10 H10 . 0.93 ?
C20 C19 . 1.390(2) ?
C20 H20 . 0.93 ?
C11 H11 . 0.93 ?
C16 C17 . 1.380(2) ?
C16 H16 . 0.93 ?
C3 C4 . 1.369(2) ?
C3 H3 . 0.93 ?
C19 C18 . 1.362(3) ?
C19 H19 . 0.93 ?
C5 C4 . 1.381(2) ?
C5 H5 . 0.93 ?
C18 C17 . 1.362(3) ?
C18 H18 . 0.93 ?
C17 H17 . 0.93 ?
C4 H4 . 0.93 ?
